data_1513028
loop_
_publ_author_name
'Jens Hunger'

_publ_section_title
;
 Synthesis and structure of coordination polymers of Mn2+, Cu2+, Ag+, Zn2+
 and Cd2+ by combination of bipyrazole and diphenate ligands
;
_journal_name_full
;
Inorganica Chimica Acta
;
_journal_page_first 60
_journal_page_last 68
_journal_paper_doi 10.1016/j.ica.2012.11.019
_journal_volume 397
_journal_year 2013
_chemical_formula_moiety 'C30 H42 Ag2 N12, 2(C2 H3 O2), 1.56(H2 O) '
_chemical_formula_sum 'C34 H51.12 Ag2 N12 O5.56'
_chemical_formula_weight 932.71
_chemical_name_systematic
;
catena-(Diaqua-tris(\m~2~-3,3',5,5'-tetramethyl-
4,4'-bipyrazole)-disilver(i)) diacetate
;
_space_group_IT_number 61
_symmetry_cell_setting orthorhombic
_symmetry_space_group_name_Hall '-P 2ac 2ab'
_symmetry_space_group_name_H-M 'P b c a'
_atom_sites_solution_hydrogens geom
_atom_sites_solution_primary direct
_atom_sites_solution_secondary difmap
_cell_angle_alpha 90.00
_cell_angle_beta 90.00
_cell_angle_gamma 90.00
_cell_formula_units_Z 8
_cell_length_a 17.8084(6)
_cell_length_b 18.8997(6)
_cell_length_c 24.4847(7)
_cell_measurement_reflns_used 41135
_cell_measurement_temperature 100(1)
_cell_measurement_theta_max 29.20
_cell_measurement_theta_min 3.25
_cell_volume 8240.9(4)
_computing_cell_refinement 'RECIPE (Stoe & Cie, 2002)'
_computing_data_collection 'WinXpose (Stoe & Cie, 2002)'
_computing_data_reduction 'INTEGRATE (Stoe & Cie, 2002)'
_computing_molecular_graphics 'DIAMOND (Brandenburg, 1999)'
_computing_publication_material 'SHELXL97 and DIAMOND'
_computing_structure_refinement 'SHELXL97 (Sheldrick, 1997)'
_computing_structure_solution 'SHELXS97 (Sheldrick, 1997)'
_diffrn_ambient_temperature 100(1)
_diffrn_detector_area_resol_mean 6.67
_diffrn_measured_fraction_theta_full 0.996
_diffrn_measured_fraction_theta_max 0.996
_diffrn_measurement_device_type 'Stoe IPDS-2T'
_diffrn_measurement_method '\w-scan and \f-scan'
_diffrn_radiation_monochromator graphite
_diffrn_radiation_source 'fine-focus sealed tube'
_diffrn_radiation_type MoK\a
_diffrn_radiation_wavelength 0.71073
_diffrn_reflns_av_R_equivalents 0.0415
_diffrn_reflns_av_sigmaI/netI 0.0165
_diffrn_reflns_limit_h_max 23
_diffrn_reflns_limit_h_min 0
_diffrn_reflns_limit_k_max 24
_diffrn_reflns_limit_k_min 0
_diffrn_reflns_limit_l_max 32
_diffrn_reflns_limit_l_min 0
_diffrn_reflns_number 35173
_diffrn_reflns_theta_full 25.00
_diffrn_reflns_theta_max 28.01
_diffrn_reflns_theta_min 3.25
_exptl_absorpt_coefficient_mu 1.006
_exptl_absorpt_correction_T_max 0.7677
_exptl_absorpt_correction_T_min 0.6101
_exptl_absorpt_correction_type numerical
_exptl_absorpt_process_details
;
[X-RED32 (Stoe & Cie, 2001);
crystal description using FACEIT (Stoe & Cie, 2002);
optimization using equivalent reflections
(X-SHAPE; Stoe & Cie, 1999)]
;
_exptl_crystal_colour colourless
_exptl_crystal_density_diffrn 1.503
_exptl_crystal_density_method 'not measured'
_exptl_crystal_description prism
_exptl_crystal_F_000 3821
_exptl_crystal_size_max 0.65
_exptl_crystal_size_mid 0.39
_exptl_crystal_size_min 0.33
_refine_diff_density_max 0.738
_refine_diff_density_min -0.444
_refine_diff_density_rms 0.062
_refine_ls_extinction_coef 0.00022(5)
_refine_ls_extinction_expression Fc^*^=kFc[1+0.001xFc^2^\l^3^/sin(2\q)]^-1/4^
_refine_ls_extinction_method SHELXL
_refine_ls_goodness_of_fit_ref 1.009
_refine_ls_hydrogen_treatment constr
_refine_ls_matrix_type full
_refine_ls_number_parameters 518
_refine_ls_number_reflns 9921
_refine_ls_number_restraints 17
_refine_ls_restrained_S_all 1.021
_refine_ls_R_factor_all 0.0374
_refine_ls_R_factor_gt 0.0249
_refine_ls_shift/su_max 0.002
_refine_ls_shift/su_mean 0.000
_refine_ls_structure_factor_coef Fsqd
_refine_ls_weighting_details 'calc w=1/[\s^2^(Fo^2^)+(0.0179P)^2^+2.1059P] where P=(Fo^2^+2Fc^2^)/3'
_refine_ls_weighting_scheme calc
_refine_ls_wR_factor_gt 0.0665
_refine_ls_wR_factor_ref 0.0694
_reflns_number_gt 7833
_reflns_number_total 9921
_reflns_threshold_expression >2sigma(I)
_cod_data_source_file ICA-2013-397-60-68-3.cif
_cod_data_source_block 3
_cod_database_code 1513028

loop_
_symmetry_equiv_pos_as_xyz
'x, y, z'
'-x+1/2, -y, z+1/2'
'x+1/2, -y+1/2, -z'
'-x, y+1/2, -z+1/2'
'-x, -y, -z'
'x-1/2, y, -z-1/2'
'-x-1/2, y-1/2, z'
'x, -y-1/2, z-1/2'

loop_
_atom_site_label
_atom_site_type_symbol
_atom_site_fract_x
_atom_site_fract_y
_atom_site_fract_z
_atom_site_U_iso_or_equiv
_atom_site_adp_type
_atom_site_occupancy
_atom_site_symmetry_multiplicity
_atom_site_calc_flag
_atom_site_refinement_flags
_atom_site_disorder_assembly
_atom_site_disorder_group
C1 C 0.53069(10) 0.37432(10) 0.18095(7) 0.0185(3) Uani 1 1 d . . .
C2 C 0.53938(9) 0.34416(10) 0.23222(7) 0.0171(3) Uani 1 1 d . . .
C3 C 0.61478(10) 0.32073(10) 0.23379(7) 0.0179(3) Uani 1 1 d . . .
C4 C 0.46499(11) 0.40870(12) 0.15411(8) 0.0263(4) Uani 1 1 d . . .
H4A H 0.4433 0.3767 0.1281 0.039 Uiso 1 1 calc R . .
H4B H 0.4811 0.4509 0.1357 0.039 Uiso 1 1 calc R . .
H4C H 0.4282 0.4206 0.1812 0.039 Uiso 1 1 calc R . .
C5 C 0.65381(11) 0.28022(12) 0.27784(8) 0.0253(4) Uani 1 1 d . . .
H5A H 0.7068 0.2894 0.2762 0.038 Uiso 0.22(3) 1 calc PR . .
H5B H 0.6449 0.2305 0.2729 0.038 Uiso 0.22(3) 1 calc PR . .
H5C H 0.6348 0.2947 0.3128 0.038 Uiso 0.22(3) 1 calc PR . .
H5D H 0.6176 0.2537 0.2984 0.038 Uiso 0.78(3) 1 calc PR . .
H5E H 0.6794 0.3126 0.3017 0.038 Uiso 0.78(3) 1 calc PR . .
H5F H 0.6895 0.2484 0.2618 0.038 Uiso 0.78(3) 1 calc PR . .
C6 C 0.49074(10) 0.36464(10) 0.32869(7) 0.0188(4) Uani 1 1 d . . .
C7 C 0.48354(9) 0.33901(10) 0.27597(7) 0.0174(3) Uani 1 1 d . . .
C8 C 0.41252(9) 0.30592(10) 0.27440(7) 0.0182(3) Uani 1 1 d . . .
C9 C 0.55011(11) 0.40914(12) 0.35483(8) 0.0250(4) Uani 1 1 d . . .
H9A H 0.5293 0.4333 0.3858 0.038 Uiso 0.33(3) 1 calc PR . .
H9B H 0.5683 0.4432 0.3289 0.038 Uiso 0.33(3) 1 calc PR . .
H9C H 0.5908 0.3795 0.3665 0.038 Uiso 0.33(3) 1 calc PR . .
H9D H 0.5963 0.4040 0.3350 0.038 Uiso 0.67(3) 1 calc PR . .
H9E H 0.5573 0.3941 0.3919 0.038 Uiso 0.67(3) 1 calc PR . .
H9F H 0.5348 0.4578 0.3543 0.038 Uiso 0.67(3) 1 calc PR . .
C10 C 0.37471(10) 0.26966(11) 0.22757(8) 0.0239(4) Uani 1 1 d . . .
H10A H 0.3392 0.3013 0.2111 0.036 Uiso 1 1 calc R . .
H10B H 0.3491 0.2283 0.2406 0.036 Uiso 1 1 calc R . .
H10C H 0.4116 0.2561 0.2010 0.036 Uiso 1 1 calc R . .
C11 C 0.64723(17) 0.22429(18) 0.00256(13) 0.0208(3) Uani 0.771(9) 1 d P A 1
C12 C 0.68249(11) 0.16153(11) 0.01595(8) 0.0232(4) Uani 1 1 d D . .
C13 C 0.72136(10) 0.17699(11) 0.06445(8) 0.0208(3) Uani 1 1 d . A .
C14 C 0.5950(2) 0.24038(16) -0.04383(14) 0.0271(9) Uani 0.771(9) 1 d P A 1
H14A H 0.5713 0.2854 -0.0377 0.041 Uiso 0.771(9) 1 calc PR A 1
H14B H 0.5573 0.2042 -0.0461 0.041 Uiso 0.771(9) 1 calc PR A 1
H14C H 0.6228 0.2419 -0.0774 0.041 Uiso 0.771(9) 1 calc PR A 1
C15 C 0.7676(2) 0.1267(4) 0.0990(2) 0.0235(9) Uani 0.771(9) 1 d P A 1
H15A H 0.7783 0.1483 0.1337 0.035 Uiso 0.771(9) 1 calc PR A 1
H15B H 0.8139 0.1162 0.0806 0.035 Uiso 0.771(9) 1 calc PR A 1
H15C H 0.7400 0.0837 0.1047 0.035 Uiso 0.771(9) 1 calc PR A 1
C16 C 0.63301(11) 0.03613(11) 0.00048(7) 0.0221(4) Uani 1 1 d . . .
C17 C 0.67701(10) 0.09384(10) -0.01331(7) 0.0211(4) Uani 1 1 d . A .
C18 C 0.71455(10) 0.07374(11) -0.06133(7) 0.0208(4) Uani 1 1 d . . .
C19 C 0.57824(12) 0.02676(12) 0.04622(9) 0.0307(5) Uani 1 1 d . A .
H19A H 0.5489 -0.0151 0.0400 0.046 Uiso 1 1 calc R . .
H19B H 0.5457 0.0672 0.0480 0.046 Uiso 1 1 calc R . .
H19C H 0.6050 0.0221 0.0801 0.046 Uiso 1 1 calc R . .
C20 C 0.76744(13) 0.11670(13) -0.09528(9) 0.0308(5) Uani 1 1 d . A .
H20A H 0.7840 0.0891 -0.1259 0.046 Uiso 1 1 calc R . .
H20B H 0.8100 0.1301 -0.0736 0.046 Uiso 1 1 calc R . .
H20C H 0.7422 0.1584 -0.1081 0.046 Uiso 1 1 calc R . .
C21 C 0.95962(10) -0.10811(11) -0.17152(8) 0.0207(4) Uani 1 1 d . . .
C22 C 0.45254(10) -0.08621(10) -0.27472(7) 0.0188(3) Uani 1 1 d . . .
C23 C 0.88152(10) -0.05326(10) -0.22807(7) 0.0199(4) Uani 1 1 d . . .
C24 C 1.02059(11) -0.14833(13) -0.14320(8) 0.0293(5) Uani 1 1 d . . .
H24A H 1.0056 -0.1583 -0.1063 0.044 Uiso 0.21(3) 1 calc PR . .
H24B H 1.0657 -0.1206 -0.1429 0.044 Uiso 0.21(3) 1 calc PR . .
H24C H 1.0296 -0.1920 -0.1622 0.044 Uiso 0.21(3) 1 calc PR . .
H24D H 1.0617 -0.1556 -0.1679 0.044 Uiso 0.79(3) 1 calc PR . .
H24E H 1.0015 -0.1933 -0.1314 0.044 Uiso 0.79(3) 1 calc PR . .
H24F H 1.0377 -0.1219 -0.1121 0.044 Uiso 0.79(3) 1 calc PR . .
C25 C 0.84595(11) -0.01643(12) -0.27579(8) 0.0263(4) Uani 1 1 d . . .
H25A H 0.7926 -0.0239 -0.2750 0.039 Uiso 0.18(3) 1 calc PR . .
H25B H 0.8661 -0.0352 -0.3091 0.039 Uiso 0.18(3) 1 calc PR . .
H25C H 0.8564 0.0333 -0.2738 0.039 Uiso 0.18(3) 1 calc PR . .
H25D H 0.8841 0.0067 -0.2970 0.039 Uiso 0.82(3) 1 calc PR . .
H25E H 0.8106 0.0181 -0.2628 0.039 Uiso 0.82(3) 1 calc PR . .
H25F H 0.8204 -0.0505 -0.2981 0.039 Uiso 0.82(3) 1 calc PR . .
C26 C 0.49945(10) -0.12750(10) -0.18112(7) 0.0186(3) Uani 1 1 d . A .
C27 C 0.50852(10) -0.09421(10) -0.23097(7) 0.0182(3) Uani 1 1 d . . .
C28 C 0.58323(10) -0.06949(10) -0.23144(7) 0.0179(3) Uani 1 1 d . . .
C29 C 0.43499(11) -0.16760(11) -0.15740(8) 0.0247(4) Uani 1 1 d . . .
H29A H 0.4465 -0.1808 -0.1205 0.037 Uiso 0.30(3) 1 calc PR . .
H29B H 0.4261 -0.2094 -0.1787 0.037 Uiso 0.30(3) 1 calc PR . .
H29C H 0.3909 -0.1384 -0.1577 0.037 Uiso 0.30(3) 1 calc PR . .
H29D H 0.3958 -0.1716 -0.1841 0.037 Uiso 0.70(3) 1 calc PR . .
H29E H 0.4163 -0.1430 -0.1259 0.037 Uiso 0.70(3) 1 calc PR . .
H29F H 0.4514 -0.2140 -0.1469 0.037 Uiso 0.70(3) 1 calc PR . .
C30 C 0.62425(10) -0.02882(11) -0.27451(8) 0.0223(4) Uani 1 1 d . . .
H30A H 0.6636 -0.0576 -0.2894 0.033 Uiso 1 1 calc R . .
H30B H 0.6455 0.0131 -0.2587 0.033 Uiso 1 1 calc R . .
H30C H 0.5899 -0.0159 -0.3030 0.033 Uiso 1 1 calc R . .
C31 C 0.62249(11) 0.44355(12) 0.00544(8) 0.0263(4) Uani 1 1 d . . .
C32 C 0.60128(17) 0.51970(14) -0.00047(11) 0.0461(6) Uani 1 1 d . . .
H32C H 0.5796 0.5273 -0.0359 0.069 Uiso 1 1 calc R . .
H32B H 0.6452 0.5487 0.0035 0.069 Uiso 1 1 calc R . .
H32A H 0.5654 0.5320 0.0272 0.069 Uiso 1 1 calc R . .
C33 C 0.39733(11) 0.31789(12) 0.50369(8) 0.0258(4) Uani 1 1 d . . .
C34 C 0.39705(17) 0.23948(14) 0.49444(11) 0.0482(6) Uani 1 1 d . . .
H34A H 0.3491 0.2205 0.5047 0.072 Uiso 1 1 calc R . .
H34B H 0.4356 0.2179 0.5162 0.072 Uiso 1 1 calc R . .
H34C H 0.4063 0.2298 0.4565 0.072 Uiso 1 1 calc R . .
Ag1 Ag 0.761717(7) 0.306227(8) 0.150952(5) 0.02058(5) Uani 1 1 d . . .
Ag2 Ag 0.729703(7) -0.054676(8) -0.152563(5) 0.02066(5) Uani 1 1 d . . .
N1 N 0.64979(8) 0.33632(9) 0.18715(6) 0.0197(3) Uani 1 1 d . . .
N2 N 0.59733(9) 0.36846(9) 0.15555(6) 0.0202(3) Uani 1 1 d . . .
H2N H 0.6062 0.3823 0.1240 0.024 Uiso 1 1 d R . .
N3 N 0.37902(8) 0.31052(8) 0.32310(6) 0.0189(3) Uani 1 1 d . . .
N4 N 0.42778(8) 0.34622(9) 0.35567(6) 0.0199(3) Uani 1 1 d . . .
H4N H 0.4173 0.3540 0.3865 0.024 Uiso 1 1 d R . .
N5 N 0.71486(9) 0.24534(9) 0.07726(7) 0.0221(3) Uani 1 1 d D . .
N6 N 0.66843(15) 0.27287(17) 0.03963(12) 0.0208(3) Uani 0.771(9) 1 d P A 1
H6N H 0.6602 0.3170 0.0374 0.025 Uiso 0.771(9) 1 d PR A 1
N7 N 0.69600(9) 0.00800(9) -0.07591(6) 0.0212(3) Uani 1 1 d . A .
N8 N 0.64586(9) -0.01379(9) -0.03772(6) 0.0219(3) Uani 1 1 d . A .
H8N H 0.6339 -0.0562 -0.0362 0.026 Uiso 1 1 d R . .
N9 N 0.84761(8) -0.05501(9) -0.17936(6) 0.0203(3) Uani 1 1 d . A .
N10 N 0.89652(8) -0.08877(9) -0.14555(6) 0.0208(3) Uani 1 1 d . . .
H10N H 0.8883 -0.0935 -0.1151 0.025 Uiso 1 1 d R A .
N11 N 0.61770(8) -0.08627(9) -0.18466(6) 0.0181(3) Uani 1 1 d . A .
N12 N 0.56528(8) -0.12131(8) -0.15455(6) 0.0191(3) Uani 1 1 d . . .
H12N H 0.5760 -0.1348 -0.1204 0.023 Uiso 1 1 d R A .
O1 O 0.63600(8) 0.42000(9) 0.05273(6) 0.0312(3) Uani 1 1 d . . .
O2 O 0.63016(11) 0.40568(10) -0.03603(6) 0.0441(4) Uani 1 1 d . . .
O3 O 0.39029(9) 0.34034(9) 0.55192(5) 0.0316(3) Uani 1 1 d . . .
O4 O 0.39898(11) 0.35817(9) 0.46356(6) 0.0400(4) Uani 1 1 d . . .
O5 O 0.27958(10) 0.42854(10) 0.40290(7) 0.0326(6) Uani 0.858(6) 1 d P . .
H50A H 0.3144 0.4080 0.4287 0.049 Uiso 0.858(6) 1 d PR . .
H50B H 0.2284 0.4339 0.4146 0.049 Uiso 0.858(6) 1 d PR . .
O6 O 0.75497(12) -0.17454(13) -0.09532(9) 0.0329(8) Uani 0.703(6) 1 d P . .
H60A H 0.7031 -0.1786 -0.0842 0.049 Uiso 0.703(6) 1 d PR . .
H60B H 0.7946 -0.1589 -0.0705 0.049 Uiso 0.703(6) 1 d PR . .
C14A C 0.6327(8) 0.2488(6) -0.0631(4) 0.028(2) Uani 0.229(9) 1 d PD A 2
H14D H 0.5965 0.2857 -0.0572 0.042 Uiso 0.229(9) 1 calc PR A 2
H14E H 0.6083 0.2085 -0.0791 0.042 Uiso 0.229(9) 1 calc PR A 2
H14F H 0.6713 0.2656 -0.0872 0.042 Uiso 0.229(9) 1 calc PR A 2
C11A C 0.6673(7) 0.2279(6) -0.0090(5) 0.028(2) Uani 0.229(9) 1 d PD A 2
N6A N 0.6866(8) 0.2784(6) 0.0273(5) 0.028(2) Uani 0.229(9) 1 d PD A 2
H61N H 0.6883 0.3258 0.0279 0.033 Uiso 0.229(9) 1 d PRD A 2
C15A C 0.7531(13) 0.1307(14) 0.1043(10) 0.028(2) Uani 0.229(9) 1 d PD A 2
H15D H 0.8068 0.1310 0.1010 0.042 Uiso 0.229(9) 1 calc PR A 2
H15E H 0.7347 0.0835 0.0985 0.042 Uiso 0.229(9) 1 calc PR A 2
H15F H 0.7391 0.1464 0.1402 0.042 Uiso 0.229(9) 1 calc PR A 2

loop_
_atom_site_aniso_label
_atom_site_aniso_U_11
_atom_site_aniso_U_22
_atom_site_aniso_U_33
_atom_site_aniso_U_23
_atom_site_aniso_U_13
_atom_site_aniso_U_12
C1 0.0171(8) 0.0236(9) 0.0148(8) -0.0014(7) 0.0004(6) 0.0017(7)
C2 0.0135(8) 0.0232(9) 0.0145(8) -0.0014(7) 0.0006(6) -0.0017(6)
C3 0.0151(8) 0.0239(9) 0.0148(8) -0.0012(7) -0.0002(6) -0.0006(6)
C4 0.0227(9) 0.0339(11) 0.0222(9) 0.0034(8) -0.0021(7) 0.0068(8)
C5 0.0174(9) 0.0405(12) 0.0181(9) 0.0037(8) -0.0016(7) 0.0040(8)
C6 0.0146(8) 0.0272(10) 0.0145(8) 0.0014(7) 0.0000(6) -0.0004(7)
C7 0.0132(8) 0.0249(9) 0.0141(8) 0.0000(7) 0.0006(6) 0.0015(6)
C8 0.0145(8) 0.0217(9) 0.0185(8) 0.0007(7) 0.0000(6) 0.0007(7)
C9 0.0180(8) 0.0379(11) 0.0191(9) -0.0024(8) 0.0001(7) -0.0066(8)
C10 0.0175(9) 0.0312(11) 0.0231(9) -0.0066(8) 0.0006(7) -0.0024(7)
C11 0.0193(7) 0.0266(7) 0.0165(7) -0.0024(5) -0.0019(5) -0.0001(5)
C12 0.0220(9) 0.0275(10) 0.0200(9) -0.0040(8) -0.0036(7) 0.0003(7)
C13 0.0193(7) 0.0266(7) 0.0165(7) -0.0024(5) -0.0019(5) -0.0001(5)
C14 0.0262(17) 0.0296(15) 0.0254(15) -0.0036(11) -0.0104(14) 0.0011(11)
C15 0.0216(19) 0.033(2) 0.0156(17) 0.0015(14) -0.0025(13) 0.0035(16)
C16 0.0224(9) 0.0278(10) 0.0162(8) -0.0057(7) 0.0004(7) 0.0025(7)
C17 0.0206(9) 0.0254(10) 0.0173(8) -0.0030(7) -0.0045(7) 0.0017(7)
C18 0.0197(9) 0.0256(10) 0.0170(8) 0.0009(7) -0.0036(6) -0.0001(7)
C19 0.0305(10) 0.0363(12) 0.0252(10) -0.0065(9) 0.0102(8) -0.0008(9)
C20 0.0346(12) 0.0370(13) 0.0209(10) 0.0027(9) 0.0016(8) -0.0086(9)
C21 0.0160(8) 0.0280(10) 0.0182(8) 0.0004(7) 0.0006(7) 0.0003(7)
C22 0.0140(8) 0.0251(9) 0.0173(8) 0.0005(7) -0.0017(6) -0.0011(7)
C23 0.0164(8) 0.0261(10) 0.0173(8) -0.0009(7) -0.0006(6) -0.0018(7)
C24 0.0210(9) 0.0459(13) 0.0209(9) 0.0073(9) 0.0014(7) 0.0082(8)
C25 0.0202(9) 0.0384(12) 0.0202(9) 0.0039(8) -0.0004(7) 0.0049(8)
C26 0.0162(8) 0.0233(9) 0.0161(8) -0.0025(7) 0.0002(6) 0.0003(7)
C27 0.0147(8) 0.0238(9) 0.0160(8) -0.0021(7) -0.0009(6) 0.0029(6)
C28 0.0165(8) 0.0214(9) 0.0159(8) -0.0018(7) -0.0002(6) 0.0011(6)
C29 0.0214(9) 0.0298(10) 0.0230(9) -0.0006(8) 0.0025(7) -0.0050(7)
C30 0.0173(8) 0.0299(10) 0.0198(9) 0.0028(8) 0.0007(7) -0.0019(7)
C31 0.0263(10) 0.0342(11) 0.0184(9) 0.0043(8) -0.0028(7) -0.0103(8)
C32 0.0585(17) 0.0355(14) 0.0441(15) 0.0056(11) -0.0020(12) -0.0015(12)
C33 0.0261(10) 0.0333(11) 0.0180(9) -0.0026(8) 0.0015(7) -0.0034(8)
C34 0.0619(18) 0.0399(15) 0.0426(14) -0.0013(12) 0.0087(13) -0.0032(12)
Ag1 0.01257(7) 0.03299(9) 0.01617(8) 0.00013(6) -0.00154(5) -0.00230(5)
Ag2 0.01281(7) 0.03305(9) 0.01611(8) -0.00003(6) 0.00108(5) -0.00020(5)
N1 0.0147(7) 0.0281(9) 0.0164(7) 0.0000(6) 0.0008(5) 0.0009(6)
N2 0.0179(7) 0.0292(9) 0.0135(7) 0.0018(6) 0.0019(5) 0.0018(6)
N3 0.0139(7) 0.0264(8) 0.0164(7) 0.0000(6) 0.0002(5) -0.0003(6)
N4 0.0148(7) 0.0315(9) 0.0135(7) -0.0003(6) 0.0010(5) -0.0020(6)
N5 0.0193(7) 0.0297(9) 0.0174(7) -0.0043(6) -0.0043(6) 0.0010(6)
N6 0.0193(7) 0.0266(7) 0.0165(7) -0.0024(5) -0.0019(5) -0.0001(5)
N7 0.0206(8) 0.0286(9) 0.0145(7) -0.0027(6) 0.0016(6) -0.0006(6)
N8 0.0226(8) 0.0251(9) 0.0182(7) -0.0034(6) 0.0047(6) -0.0024(6)
N9 0.0143(7) 0.0288(9) 0.0178(7) 0.0002(7) -0.0004(5) -0.0004(6)
N10 0.0162(7) 0.0318(9) 0.0144(7) 0.0011(6) 0.0009(5) 0.0010(6)
N11 0.0150(7) 0.0232(8) 0.0160(7) -0.0005(6) -0.0007(5) 0.0001(6)
N12 0.0171(7) 0.0256(8) 0.0145(7) -0.0004(6) -0.0004(5) -0.0006(6)
O1 0.0313(8) 0.0462(9) 0.0161(6) 0.0070(6) -0.0012(6) -0.0049(7)
O2 0.0688(13) 0.0429(10) 0.0207(8) -0.0004(7) -0.0077(7) -0.0067(9)
O3 0.0341(8) 0.0468(10) 0.0139(6) -0.0045(6) -0.0017(6) 0.0035(7)
O4 0.0630(11) 0.0393(9) 0.0176(7) -0.0009(7) 0.0102(7) -0.0031(8)
O5 0.0270(10) 0.0415(12) 0.0292(10) -0.0068(8) 0.0016(7) -0.0033(7)
O6 0.0264(12) 0.0427(15) 0.0298(13) 0.0081(10) 0.0016(9) 0.0003(9)
C14A 0.036(5) 0.029(3) 0.018(3) -0.007(2) -0.006(3) 0.010(3)
C11A 0.036(5) 0.029(3) 0.018(3) -0.007(2) -0.006(3) 0.010(3)
N6A 0.036(5) 0.029(3) 0.018(3) -0.007(2) -0.006(3) 0.010(3)
C15A 0.036(5) 0.029(3) 0.018(3) -0.007(2) -0.006(3) 0.010(3)

loop_
_atom_type_symbol
_atom_type_description
_atom_type_scat_dispersion_real
_atom_type_scat_dispersion_imag
_atom_type_scat_source
C C 0.0033 0.0016 'International Tables Vol C Tables 4.2.6.8 and 6.1.1.4'
H H 0.0000 0.0000 'International Tables Vol C Tables 4.2.6.8 and 6.1.1.4'
N N 0.0061 0.0033 'International Tables Vol C Tables 4.2.6.8 and 6.1.1.4'
O O 0.0106 0.0060 'International Tables Vol C Tables 4.2.6.8 and 6.1.1.4'
Ag Ag -0.8971 1.1015 'International Tables Vol C Tables 4.2.6.8 and 6.1.1.4'

loop_
_geom_angle_atom_site_label_1
_geom_angle_atom_site_label_2
_geom_angle_atom_site_label_3
_geom_angle
_geom_angle_site_symmetry_1
_geom_angle_site_symmetry_3
N2 C1 C2 106.63(15) . .
N2 C1 C4 121.65(16) . .
C2 C1 C4 131.72(16) . .
C1 C2 C3 105.02(15) . .
C1 C2 C7 127.82(16) . .
C3 C2 C7 127.14(16) . .
N1 C3 C2 110.56(15) . .
N1 C3 C5 120.92(16) . .
C2 C3 C5 128.44(16) . .
C1 C4 H4A 109.5 . .
C1 C4 H4B 109.5 . .
H4A C4 H4B 109.5 . .
C1 C4 H4C 109.5 . .
H4A C4 H4C 109.5 . .
H4B C4 H4C 109.5 . .
C3 C5 H5A 109.5 . .
C3 C5 H5B 109.5 . .
H5A C5 H5B 109.5 . .
C3 C5 H5C 109.5 . .
H5A C5 H5C 109.5 . .
H5B C5 H5C 109.5 . .
C3 C5 H5D 109.5 . .
H5A C5 H5D 141.1 . .
H5B C5 H5D 56.3 . .
H5C C5 H5D 56.3 . .
C3 C5 H5E 109.5 . .
H5A C5 H5E 56.3 . .
H5B C5 H5E 141.1 . .
H5C C5 H5E 56.3 . .
H5D C5 H5E 109.5 . .
C3 C5 H5F 109.5 . .
H5A C5 H5F 56.3 . .
H5B C5 H5F 56.3 . .
H5C C5 H5F 141.1 . .
H5D C5 H5F 109.5 . .
H5E C5 H5F 109.5 . .
N4 C6 C7 106.84(16) . .
N4 C6 C9 121.61(16) . .
C7 C6 C9 131.40(17) . .
C6 C7 C8 105.27(15) . .
C6 C7 C2 126.55(16) . .
C8 C7 C2 128.16(16) . .
N3 C8 C7 110.30(16) . .
N3 C8 C10 120.85(16) . .
C7 C8 C10 128.85(16) . .
C6 C9 H9A 109.5 . .
C6 C9 H9B 109.5 . .
H9A C9 H9B 109.5 . .
C6 C9 H9C 109.5 . .
H9A C9 H9C 109.5 . .
H9B C9 H9C 109.5 . .
C6 C9 H9D 109.5 . .
H9A C9 H9D 141.1 . .
H9B C9 H9D 56.3 . .
H9C C9 H9D 56.3 . .
C6 C9 H9E 109.5 . .
H9A C9 H9E 56.3 . .
H9B C9 H9E 141.1 . .
H9C C9 H9E 56.3 . .
H9D C9 H9E 109.5 . .
C6 C9 H9F 109.5 . .
H9A C9 H9F 56.3 . .
H9B C9 H9F 56.3 . .
H9C C9 H9F 141.1 . .
H9D C9 H9F 109.5 . .
H9E C9 H9F 109.5 . .
C8 C10 H10A 109.5 . .
C8 C10 H10B 109.5 . .
H10A C10 H10B 109.5 . .
C8 C10 H10C 109.5 . .
H10A C10 H10C 109.5 . .
H10B C10 H10C 109.5 . .
N6 C11 C12 107.4(2) . .
N6 C11 C14 123.2(3) . .
C12 C11 C14 129.5(3) . .
C11 C12 C13 104.2(2) . .
C11 C12 C11A 18.9(5) . .
C13 C12 C11A 105.9(5) . .
C11 C12 C17 127.0(2) . .
C13 C12 C17 128.73(18) . .
C11A C12 C17 123.1(5) . .
N5 C13 C12 110.93(17) . .
N5 C13 C15A 117.8(10) . .
C12 C13 C15A 130.2(11) . .
N5 C13 C15 121.5(3) . .
C12 C13 C15 127.5(3) . .
C15A C13 C15 11.1(10) . .
C13 C15 H15A 109.5 . .
C13 C15 H15B 109.5 . .
C13 C15 H15C 109.5 . .
N8 C16 C17 106.62(16) . .
N8 C16 C19 123.19(18) . .
C17 C16 C19 130.15(18) . .
C16 C17 C18 105.09(16) . .
C16 C17 C12 127.19(18) . .
C18 C17 C12 127.71(18) . .
N7 C18 C17 110.95(17) . .
N7 C18 C20 120.85(17) . .
C17 C18 C20 128.18(19) . .
C16 C19 H19A 109.5 . .
C16 C19 H19B 109.5 . .
H19A C19 H19B 109.5 . .
C16 C19 H19C 109.5 . .
H19A C19 H19C 109.5 . .
H19B C19 H19C 109.5 . .
C18 C20 H20A 109.5 . .
C18 C20 H20B 109.5 . .
H20A C20 H20B 109.5 . .
C18 C20 H20C 109.5 . .
H20A C20 H20C 109.5 . .
H20B C20 H20C 109.5 . .
N10 C21 C22 107.01(16) . 6_655
N10 C21 C24 121.77(17) . .
C22 C21 C24 131.17(17) 6_655 .
C21 C22 C23 105.03(16) 6 6
C21 C22 C27 126.82(17) 6 .
C23 C22 C27 128.12(17) 6 .
N9 C23 C22 110.52(16) . 6_655
N9 C23 C25 121.02(16) . .
C22 C23 C25 128.38(17) 6_655 .
C21 C24 H24A 109.5 . .
C21 C24 H24B 109.5 . .
H24A C24 H24B 109.5 . .
C21 C24 H24C 109.5 . .
H24A C24 H24C 109.5 . .
H24B C24 H24C 109.5 . .
C21 C24 H24D 109.5 . .
H24A C24 H24D 141.1 . .
H24B C24 H24D 56.3 . .
H24C C24 H24D 56.3 . .
C21 C24 H24E 109.5 . .
H24A C24 H24E 56.3 . .
H24B C24 H24E 141.1 . .
H24C C24 H24E 56.3 . .
H24D C24 H24E 109.5 . .
C21 C24 H24F 109.5 . .
H24A C24 H24F 56.3 . .
H24B C24 H24F 56.3 . .
H24C C24 H24F 141.1 . .
H24D C24 H24F 109.5 . .
H24E C24 H24F 109.5 . .
C23 C25 H25A 109.5 . .
C23 C25 H25B 109.5 . .
H25A C25 H25B 109.5 . .
C23 C25 H25C 109.5 . .
H25A C25 H25C 109.5 . .
H25B C25 H25C 109.5 . .
C23 C25 H25D 109.5 . .
H25A C25 H25D 141.1 . .
H25B C25 H25D 56.3 . .
H25C C25 H25D 56.3 . .
C23 C25 H25E 109.5 . .
H25A C25 H25E 56.3 . .
H25B C25 H25E 141.1 . .
H25C C25 H25E 56.3 . .
H25D C25 H25E 109.5 . .
C23 C25 H25F 109.5 . .
H25A C25 H25F 56.3 . .
H25B C25 H25F 56.3 . .
H25C C25 H25F 141.1 . .
H25D C25 H25F 109.5 . .
H25E C25 H25F 109.5 . .
N12 C26 C27 106.58(16) . .
N12 C26 C29 121.73(16) . .
C27 C26 C29 131.62(17) . .
C26 C27 C28 105.56(15) . .
C26 C27 C22 127.62(16) . .
C28 C27 C22 126.83(16) . .
N11 C28 C27 110.33(16) . .
N11 C28 C30 120.10(16) . .
C27 C28 C30 129.56(16) . .
C26 C29 H29A 109.5 . .
C26 C29 H29B 109.5 . .
H29A C29 H29B 109.5 . .
C26 C29 H29C 109.5 . .
H29A C29 H29C 109.5 . .
H29B C29 H29C 109.5 . .
C26 C29 H29D 109.5 . .
H29A C29 H29D 141.1 . .
H29B C29 H29D 56.3 . .
H29C C29 H29D 56.3 . .
C26 C29 H29E 109.5 . .
H29A C29 H29E 56.3 . .
H29B C29 H29E 141.1 . .
H29C C29 H29E 56.3 . .
H29D C29 H29E 109.5 . .
C26 C29 H29F 109.5 . .
H29A C29 H29F 56.3 . .
H29B C29 H29F 56.3 . .
H29C C29 H29F 141.1 . .
H29D C29 H29F 109.5 . .
H29E C29 H29F 109.5 . .
C28 C30 H30A 109.5 . .
C28 C30 H30B 109.5 . .
H30A C30 H30B 109.5 . .
C28 C30 H30C 109.5 . .
H30A C30 H30C 109.5 . .
H30B C30 H30C 109.5 . .
O2 C31 O1 121.5(2) . .
O2 C31 C32 120.0(2) . .
O1 C31 C32 118.4(2) . .
C31 C32 H32C 109.5 . .
C31 C32 H32B 109.5 . .
H32C C32 H32B 109.5 . .
C31 C32 H32A 109.5 . .
H32C C32 H32A 109.5 . .
H32B C32 H32A 109.5 . .
O4 C33 O3 122.4(2) . .
O4 C33 C34 119.08(19) . .
O3 C33 C34 118.3(2) . .
C33 C34 H34A 109.5 . .
C33 C34 H34B 109.5 . .
H34A C34 H34B 109.5 . .
C33 C34 H34C 109.5 . .
H34A C34 H34C 109.5 . .
H34B C34 H34C 109.5 . .
N3 Ag1 N1 136.19(6) 6_656 .
N3 Ag1 N5 126.46(6) 6_656 .
N1 Ag1 N5 96.55(6) . .
N9 Ag2 N11 138.54(6) . .
N9 Ag2 N7 119.61(6) . .
N11 Ag2 N7 101.10(6) . .
C3 N1 N2 105.39(14) . .
C3 N1 Ag1 133.95(13) . .
N2 N1 Ag1 119.84(11) . .
C1 N2 N1 112.39(14) . .
C1 N2 H2N 124.9 . .
N1 N2 H2N 122.7 . .
C8 N3 N4 105.71(14) . .
C8 N3 Ag1 133.15(12) . 6_556
N4 N3 Ag1 117.32(11) . 6_556
C6 N4 N3 111.88(15) . .
C6 N4 H4N 128.0 . .
N3 N4 H4N 120.1 . .
C13 N5 N6 105.50(19) . .
C13 N5 N6A 104.3(4) . .
N6 N5 N6A 18.0(5) . .
C13 N5 Ag1 129.65(13) . .
N6 N5 Ag1 124.65(17) . .
N6A N5 Ag1 124.6(5) . .
N5 N6 C11 111.8(2) . .
N5 N6 H6N 122.1 . .
C11 N6 H6N 125.4 . .
N5 N6 H61N 109.5 . .
C11 N6 H61N 122.3 . .
H6N N6 H61N 31.2 . .
C18 N7 N8 105.15(15) . .
C18 N7 Ag2 129.30(13) . .
N8 N7 Ag2 125.31(12) . .
C16 N8 N7 112.18(16) . .
C16 N8 H8N 126.9 . .
N7 N8 H8N 119.5 . .
C23 N9 N10 105.37(14) . .
C23 N9 Ag2 134.18(12) . .
N10 N9 Ag2 115.53(11) . .
C21 N10 N9 112.06(15) . .
C21 N10 H10N 126.2 . .
N9 N10 H10N 121.7 . .
C28 N11 N12 105.32(14) . .
C28 N11 Ag2 130.55(12) . .
N12 N11 Ag2 123.64(11) . .
C26 N12 N11 112.21(15) . .
C26 N12 H12N 127.8 . .
N11 N12 H12N 119.9 . .
H50A O5 H50B 117.2 . .
H60A O6 H60B 122.7 . .
C11A C14A H14D 109.5 . .
C11A C14A H14E 109.5 . .
H14D C14A H14E 109.5 . .
C11A C14A H14F 109.5 . .
H14D C14A H14F 109.5 . .
H14E C14A H14F 109.5 . .
N6A C11A C12 107.0(8) . .
N6A C11A C14A 119.7(9) . .
C12 C11A C14A 133.3(9) . .
C11A N6A N5 109.7(8) . .
C11A N6A H6N 128.4 . .
N5 N6A H6N 107.2 . .
C11A N6A H61N 136.5 . .
N5 N6A H61N 113.7 . .
H6N N6A H61N 37.4 . .
C13 C15A H15D 109.5 . .
C13 C15A H15E 109.5 . .
H15D C15A H15E 109.5 . .
C13 C15A H15F 109.5 . .
H15D C15A H15F 109.5 . .
H15E C15A H15F 109.5 . .

loop_
_geom_bond_atom_site_label_1
_geom_bond_atom_site_label_2
_geom_bond_distance
_geom_bond_site_symmetry_2
C1 N2 1.345(2) .
C1 C2 1.387(2) .
C1 C4 1.491(2) .
C2 C3 1.414(2) .
C2 C7 1.465(2) .
C3 N1 1.334(2) .
C3 C5 1.494(2) .
C4 H4A 0.9600 .
C4 H4B 0.9600 .
C4 H4C 0.9600 .
C5 H5A 0.9600 .
C5 H5B 0.9600 .
C5 H5C 0.9600 .
C5 H5D 0.9600 .
C5 H5E 0.9600 .
C5 H5F 0.9600 .
C6 N4 1.347(2) .
C6 C7 1.385(2) .
C6 C9 1.495(3) .
C7 C8 1.411(2) .
C8 N3 1.336(2) .
C8 C10 1.496(2) .
C9 H9A 0.9600 .
C9 H9B 0.9600 .
C9 H9C 0.9600 .
C9 H9D 0.9600 .
C9 H9E 0.9600 .
C9 H9F 0.9600 .
C10 H10A 0.9600 .
C10 H10B 0.9600 .
C10 H10C 0.9600 .
C11 N6 1.345(4) .
C11 C12 1.382(4) .
C11 C14 1.500(4) .
C12 C13 1.405(3) .
C12 C11A 1.422(12) .
C12 C17 1.470(3) .
C13 N5 1.335(3) .
C13 C15A 1.43(3) .
C13 C15 1.516(6) .
C14 H14A 0.9600 .
C14 H14B 0.9600 .
C14 H14C 0.9600 .
C15 H15A 0.9600 .
C15 H15B 0.9600 .
C15 H15C 0.9600 .
C16 N8 1.348(2) .
C16 C17 1.385(3) .
C16 C19 1.496(3) .
C17 C18 1.405(3) .
C18 N7 1.334(3) .
C18 C20 1.496(3) .
C19 H19A 0.9600 .
C19 H19B 0.9600 .
C19 H19C 0.9600 .
C20 H20A 0.9600 .
C20 H20B 0.9600 .
C20 H20C 0.9600 .
C21 N10 1.342(2) .
C21 C22 1.386(3) 6_655
C21 C24 1.496(3) .
C22 C21 1.386(3) 6
C22 C23 1.411(2) 6
C22 C27 1.471(2) .
C23 N9 1.337(2) .
C23 C22 1.411(2) 6_655
C23 C25 1.500(3) .
C24 H24A 0.9600 .
C24 H24B 0.9600 .
C24 H24C 0.9600 .
C24 H24D 0.9600 .
C24 H24E 0.9600 .
C24 H24F 0.9600 .
C25 H25A 0.9600 .
C25 H25B 0.9600 .
C25 H25C 0.9600 .
C25 H25D 0.9600 .
C25 H25E 0.9600 .
C25 H25F 0.9600 .
C26 N12 1.346(2) .
C26 C27 1.383(3) .
C26 C29 1.493(3) .
C27 C28 1.410(2) .
C28 N11 1.338(2) .
C28 C30 1.496(2) .
C29 H29A 0.9600 .
C29 H29B 0.9600 .
C29 H29C 0.9600 .
C29 H29D 0.9600 .
C29 H29E 0.9600 .
C29 H29F 0.9600 .
C30 H30A 0.9600 .
C30 H30B 0.9600 .
C30 H30C 0.9600 .
C31 O2 1.250(3) .
C31 O1 1.264(2) .
C31 C32 1.495(3) .
C32 H32C 0.9600 .
C32 H32B 0.9600 .
C32 H32A 0.9600 .
C33 O4 1.243(3) .
C33 O3 1.261(2) .
C33 C34 1.499(3) .
C34 H34A 0.9600 .
C34 H34B 0.9600 .
C34 H34C 0.9600 .
Ag1 N3 2.1850(14) 6_656
Ag1 N1 2.2544(15) .
Ag1 N5 2.2969(16) .
Ag2 N9 2.1998(15) .
Ag2 N11 2.2255(15) .
Ag2 N7 2.2992(15) .
N1 N2 1.357(2) .
N2 H2N 0.8303 .
N3 N4 1.358(2) .
N3 Ag1 2.1850(14) 6_556
N4 H4N 0.7919 .
N5 N6 1.343(3) .
N5 N6A 1.463(11) .
N6 H6N 0.8488 .
N6 H61N 1.0991 .
N7 N8 1.357(2) .
N8 H8N 0.8310 .
N9 N10 1.361(2) .
N10 H10N 0.7644 .
N11 N12 1.361(2) .
N12 H12N 0.8945 .
O5 H50A 0.9659 .
O5 H50B 0.9611 .
O6 H60A 0.9656 .
O6 H60B 0.9774 .
C14A C11A 1.512(14) .
C14A H14D 0.9600 .
C14A H14E 0.9600 .
C14A H14F 0.9600 .
C11A N6A 1.349(13) .
N6A H6N 0.9027 .
N6A H61N 0.8968 .
C15A H15D 0.9600 .
C15A H15E 0.9600 .
C15A H15F 0.9600 .

loop_
_geom_torsion_atom_site_label_1
_geom_torsion_atom_site_label_2
_geom_torsion_atom_site_label_3
_geom_torsion_atom_site_label_4
_geom_torsion
_geom_torsion_site_symmetry_1
_geom_torsion_site_symmetry_4
N2 C1 C2 C3 -0.3(2) . .
C4 C1 C2 C3 -179.8(2) . .
N2 C1 C2 C7 178.30(18) . .
C4 C1 C2 C7 -1.1(3) . .
C1 C2 C3 N1 0.8(2) . .
C7 C2 C3 N1 -177.88(17) . .
C1 C2 C3 C5 -175.78(19) . .
C7 C2 C3 C5 5.6(3) . .
N4 C6 C7 C8 0.8(2) . .
C9 C6 C7 C8 -174.7(2) . .
N4 C6 C7 C2 -177.76(17) . .
C9 C6 C7 C2 6.7(3) . .
C1 C2 C7 C6 -122.9(2) . .
C3 C2 C7 C6 55.4(3) . .
C1 C2 C7 C8 58.8(3) . .
C3 C2 C7 C8 -122.8(2) . .
C6 C7 C8 N3 -0.6(2) . .
C2 C7 C8 N3 177.98(17) . .
C6 C7 C8 C10 179.32(19) . .
C2 C7 C8 C10 -2.1(3) . .
N6 C11 C12 C13 3.1(2) . .
C14 C11 C12 C13 -177.3(3) . .
N6 C11 C12 C11A -94.4(17) . .
C14 C11 C12 C11A 85.1(17) . .
N6 C11 C12 C17 -179.2(2) . .
C14 C11 C12 C17 0.3(4) . .
C11 C12 C13 N5 -4.4(2) . .
C11A C12 C13 N5 15.0(6) . .
C17 C12 C13 N5 177.99(19) . .
C11 C12 C13 C15A 163.4(12) . .
C11A C12 C13 C15A -177.1(10) . .
C17 C12 C13 C15A -14.1(13) . .
C11 C12 C13 C15 177.4(3) . .
C11A C12 C13 C15 -163.2(6) . .
C17 C12 C13 C15 -0.2(4) . .
N8 C16 C17 C18 0.4(2) . .
C19 C16 C17 C18 -177.3(2) . .
N8 C16 C17 C12 -179.99(18) . .
C19 C16 C17 C12 2.3(3) . .
C11 C12 C17 C16 -100.3(3) . .
C13 C12 C17 C16 76.8(3) . .
C11A C12 C17 C16 -122.8(6) . .
C11 C12 C17 C18 79.2(3) . .
C13 C12 C17 C18 -103.7(3) . .
C11A C12 C17 C18 56.6(7) . .
C16 C17 C18 N7 -0.8(2) . .
C12 C17 C18 N7 179.66(18) . .
C16 C17 C18 C20 177.67(19) . .
C12 C17 C18 C20 -1.9(3) . .
N12 C26 C27 C28 0.6(2) . .
C29 C26 C27 C28 -176.2(2) . .
N12 C26 C27 C22 -179.64(18) . .
C29 C26 C27 C22 3.6(3) . .
C21 C22 C27 C26 -123.2(2) 6 .
C23 C22 C27 C26 58.7(3) 6 .
C21 C22 C27 C28 56.5(3) 6 .
C23 C22 C27 C28 -121.6(2) 6 .
C26 C27 C28 N11 -0.3(2) . .
C22 C27 C28 N11 179.94(17) . .
C26 C27 C28 C30 -179.15(19) . .
C22 C27 C28 C30 1.1(3) . .
C2 C3 N1 N2 -0.9(2) . .
C5 C3 N1 N2 175.98(17) . .
C2 C3 N1 Ag1 -170.04(13) . .
C5 C3 N1 Ag1 6.8(3) . .
N3 Ag1 N1 C3 -53.7(2) 6_656 .
N5 Ag1 N1 C3 115.94(18) . .
N3 Ag1 N1 N2 138.32(13) 6_656 .
N5 Ag1 N1 N2 -52.00(14) . .
C2 C1 N2 N1 -0.2(2) . .
C4 C1 N2 N1 179.30(17) . .
C3 N1 N2 C1 0.7(2) . .
Ag1 N1 N2 C1 171.69(12) . .
C7 C8 N3 N4 0.1(2) . .
C10 C8 N3 N4 -179.80(17) . .
C7 C8 N3 Ag1 156.60(13) . 6_556
C10 C8 N3 Ag1 -23.3(3) . 6_556
C7 C6 N4 N3 -0.8(2) . .
C9 C6 N4 N3 175.26(17) . .
C8 N3 N4 C6 0.5(2) . .
Ag1 N3 N4 C6 -160.45(13) 6_556 .
C12 C13 N5 N6 3.9(2) . .
C15A C13 N5 N6 -165.7(11) . .
C15 C13 N5 N6 -177.8(2) . .
C12 C13 N5 N6A -14.7(6) . .
C15A C13 N5 N6A 175.8(9) . .
C15 C13 N5 N6A 163.7(7) . .
C12 C13 N5 Ag1 178.84(13) . .
C15A C13 N5 Ag1 9.3(11) . .
C15 C13 N5 Ag1 -2.8(3) . .
N3 Ag1 N5 C13 54.69(19) 6_656 .
N1 Ag1 N5 C13 -116.44(17) . .
N3 Ag1 N5 N6 -131.20(17) 6_656 .
N1 Ag1 N5 N6 57.66(18) . .
N3 Ag1 N5 N6A -109.3(7) 6_656 .
N1 Ag1 N5 N6A 79.5(7) . .
C13 N5 N6 C11 -1.8(2) . .
N6A N5 N6 C11 86.7(17) . .
Ag1 N5 N6 C11 -177.09(15) . .
C12 C11 N6 N5 -1.0(3) . .
C14 C11 N6 N5 179.5(2) . .
C17 C18 N7 N8 0.8(2) . .
C20 C18 N7 N8 -177.80(17) . .
C17 C18 N7 Ag2 175.28(12) . .
C20 C18 N7 Ag2 -3.3(3) . .
N9 Ag2 N7 C18 46.04(18) . .
N11 Ag2 N7 C18 -125.81(16) . .
N9 Ag2 N7 N8 -140.46(14) . .
N11 Ag2 N7 N8 47.68(15) . .
C17 C16 N8 N7 0.0(2) . .
C19 C16 N8 N7 177.91(17) . .
C18 N7 N8 C16 -0.5(2) . .
Ag2 N7 N8 C16 -175.28(13) . .
C22 C23 N9 N10 0.0(2) 6_655 .
C25 C23 N9 N10 -176.89(17) . .
C22 C23 N9 Ag2 -152.88(14) 6_655 .
C25 C23 N9 Ag2 30.2(3) . .
N11 Ag2 N9 C23 26.2(2) . .
N7 Ag2 N9 C23 -141.64(18) . .
N11 Ag2 N9 N10 -124.66(13) . .
N7 Ag2 N9 N10 67.46(14) . .
C22 C21 N10 N9 0.0(2) 6_655 .
C24 C21 N10 N9 -177.81(18) . .
C23 N9 N10 C21 0.0(2) . .
Ag2 N9 N10 C21 158.77(13) . .
C27 C28 N11 N12 -0.1(2) . .
C30 C28 N11 N12 178.86(16) . .
C27 C28 N11 Ag2 -172.11(12) . .
C30 C28 N11 Ag2 6.9(3) . .
N9 Ag2 N11 C28 -52.9(2) . .
N7 Ag2 N11 C28 116.43(16) . .
N9 Ag2 N11 N12 136.44(13) . .
N7 Ag2 N11 N12 -54.28(14) . .
C27 C26 N12 N11 -0.7(2) . .
C29 C26 N12 N11 176.43(17) . .
C28 N11 N12 C26 0.5(2) . .
Ag2 N11 N12 C26 173.21(12) . .
C11 C12 C11A N6A 79.0(16) . .
C13 C12 C11A N6A -8.5(6) . .
C17 C12 C11A N6A -172.7(5) . .
C11 C12 C11A C14A -98(2) . .
C13 C12 C11A C14A 175.0(8) . .
C17 C12 C11A C14A 10.8(12) . .
C12 C11A N6A N5 -0.2(7) . .
C14A C11A N6A N5 176.9(8) . .
C13 N5 N6A C11A 9.1(7) . .
N6 N5 N6A C11A -87.2(18) . .
Ag1 N5 N6A C11A 176.5(4) . .
